data_7239004
loop_
_publ_author_name
'Basavaiah, Deevi'
'Kumar, Katta Santosh'
'Aravindu, Kunche'
'Lingaiah, Balthu'

_publ_section_title
;
 The Baylis--Hillman acetates in organic synthesis: development of a
 facile strategy for synthesis of functionalized unsaturated benzo-fused
 macrocyclic ethers and [n] metacyclophanes
;
_journal_issue 25
_journal_name_full 'RSC Advances'
_journal_page_first 9629
_journal_paper_doi 10.1039/c3ra40926k
_journal_volume 3
_journal_year 2013
_chemical_formula_moiety 'C22 H24 O5'
_chemical_formula_sum 'C22 H24 O5'
_chemical_formula_weight 368.41
_chemical_melting_point 393(2)
_chemical_name_common macrocycle
_chemical_name_systematic
;
(4E,16E)-2,8-Dioxa-16-methoxycarbonyltricyclo[16.3.1.09,14]docosane-1(22),4,9(14),16,18,20-hexaen-13-one
;
_space_group_IT_number 14
_space_group_name_Hall '-P 2yn'
_space_group_name_H-M_alt 'P 1 21/n 1'
_symmetry_cell_setting monoclinic
_symmetry_space_group_name_H-M 'P 1 21/n 1'
_atom_sites_solution_hydrogens geom
_atom_sites_solution_primary direct
_atom_sites_solution_secondary difmap
_audit_creation_method SHELXL-97
_cell_angle_alpha 90.00
_cell_angle_beta 116.3120(10)
_cell_angle_gamma 90.00
_cell_formula_units_Z 4
_cell_length_a 15.8167(12)
_cell_length_b 8.2210(6)
_cell_length_c 15.9694(12)
_cell_measurement_reflns_used 8506
_cell_measurement_temperature 298(2)
_cell_measurement_theta_max 25.94
_cell_measurement_theta_min 2.48
_cell_volume 1861.3(2)
_computing_cell_refinement 'Bruker SMART'
_computing_data_collection 'Bruker SMART'
_computing_data_reduction 'Bruker SAINT'
_computing_molecular_graphics 'Bruker SHELXTL'
_computing_publication_material 'Bruker SHELXTL'
_computing_structure_refinement 'SHELXL-97 (Sheldrick, 1997)'
_computing_structure_solution 'SHELXS-97 (Sheldrick, 1990)'
_diffrn_ambient_temperature 298(2)
_diffrn_measured_fraction_theta_full 0.994
_diffrn_measured_fraction_theta_max 0.994
_diffrn_measurement_device_type 'CCD area detector'
_diffrn_measurement_method 'phi and omega scans'
_diffrn_radiation_monochromator graphite
_diffrn_radiation_source 'fine-focus sealed tube'
_diffrn_radiation_type MoK\a
_diffrn_radiation_wavelength 0.71073
_diffrn_reflns_av_R_equivalents 0.0296
_diffrn_reflns_av_sigmaI/netI 0.0255
_diffrn_reflns_limit_h_max 19
_diffrn_reflns_limit_h_min -18
_diffrn_reflns_limit_k_max 10
_diffrn_reflns_limit_k_min -9
_diffrn_reflns_limit_l_max 19
_diffrn_reflns_limit_l_min -19
_diffrn_reflns_number 12844
_diffrn_reflns_theta_full 25.96
_diffrn_reflns_theta_max 25.96
_diffrn_reflns_theta_min 1.51
_exptl_absorpt_coefficient_mu 0.093
_exptl_absorpt_correction_T_max 0.9908
_exptl_absorpt_correction_T_min 0.9817
_exptl_absorpt_correction_type empirical
_exptl_absorpt_process_details 'bruker sadabs'
_exptl_crystal_colour colorless
_exptl_crystal_density_diffrn 1.315
_exptl_crystal_density_method 'not measured'
_exptl_crystal_description block
_exptl_crystal_F_000 784
_exptl_crystal_size_max 0.20
_exptl_crystal_size_mid 0.18
_exptl_crystal_size_min 0.10
_refine_diff_density_max 0.457
_refine_diff_density_min -0.409
_refine_diff_density_rms 0.083
_refine_ls_extinction_method none
_refine_ls_goodness_of_fit_ref 1.078
_refine_ls_hydrogen_treatment constr
_refine_ls_matrix_type full
_refine_ls_number_parameters 245
_refine_ls_number_reflns 3615
_refine_ls_number_restraints 0
_refine_ls_restrained_S_all 1.078
_refine_ls_R_factor_all 0.0567
_refine_ls_R_factor_gt 0.0519
_refine_ls_shift/su_max 0.000
_refine_ls_shift/su_mean 0.000
_refine_ls_structure_factor_coef Fsqd
_refine_ls_weighting_details 'calc w=1/[\s^2^(Fo^2^)+(0.0759P)^2^+0.4714P] where P=(Fo^2^+2Fc^2^)/3'
_refine_ls_weighting_scheme calc
_refine_ls_wR_factor_gt 0.1315
_refine_ls_wR_factor_ref 0.1368
_reflns_number_gt 3180
_reflns_number_total 3615
_reflns_threshold_expression >2sigma(I)
_cod_data_source_file c3ra40926k.txt
_cod_data_source_block 7g
_cod_depositor_comments
;
The following automatic conversions were performed:

data item '_symmetry_cell_setting' value 'Monoclinic' was changed to
'monoclinic' in accordance with the
/home/saulius/struct/COD-crude-data/automatic-downloads/DataCite-retrospective/RSC/depositions/lib/dictionaries/cif_core.dic
dictionary named 'cif_core.dic' version 2.4.2 last updated on
2011-04-26.

Automatic conversion script
Id: cif_fix_values 6909 2019-04-08 15:41:33Z antanas 
;
_cod_original_sg_symbol_H-M 'P2(1)/n '
_cod_database_code 7239004

loop_
_symmetry_equiv_pos_as_xyz
'x, y, z'
'-x+1/2, y+1/2, -z+1/2'
'-x, -y, -z'
'x-1/2, -y-1/2, z-1/2'

loop_
_atom_site_label
_atom_site_type_symbol
_atom_site_fract_x
_atom_site_fract_y
_atom_site_fract_z
_atom_site_U_iso_or_equiv
_atom_site_adp_type
_atom_site_occupancy
_atom_site_symmetry_multiplicity
_atom_site_calc_flag
_atom_site_refinement_flags
O1 O 0.02587(8) 0.56126(14) 0.22535(7) 0.0447(3) Uani 1 1 d .
O2 O -0.14571(8) 0.22002(14) 0.35864(9) 0.0487(3) Uani 1 1 d .
O5 O 0.38774(8) 0.33589(14) 0.58511(8) 0.0498(3) Uani 1 1 d .
O4 O 0.34155(9) 0.59006(15) 0.54048(10) 0.0577(4) Uani 1 1 d .
O3 O 0.33820(8) 0.39659(19) 0.37385(9) 0.0590(4) Uani 1 1 d .
C2 C -0.05914(10) 0.15222(19) 0.38132(11) 0.0374(3) Uani 1 1 d .
C7 C 0.20306(10) 0.23775(19) 0.49150(10) 0.0359(3) Uani 1 1 d .
H7 H 0.2489 0.1830 0.5423 0.043 Uiso 1 1 calc R
C6 C 0.11042(10) 0.15436(19) 0.44459(10) 0.0354(3) Uani 1 1 d .
C10 C 0.17822(10) 0.46959(17) 0.30116(10) 0.0332(3) Uani 1 1 d .
C1 C 0.02544(10) 0.23619(19) 0.42102(10) 0.0379(3) Uani 1 1 d .
H1 H 0.0257 0.3473 0.4320 0.045 Uiso 1 1 calc R
C21 C 0.32451(10) 0.44750(19) 0.53364(10) 0.0368(3) Uani 1 1 d .
C4 C 0.02314(12) -0.0937(2) 0.38650(12) 0.0455(4) Uani 1 1 d .
H4 H 0.0225 -0.2044 0.3742 0.055 Uiso 1 1 calc R
C15 C 0.10299(11) 0.50472(18) 0.21948(10) 0.0366(3) Uani 1 1 d .
C3 C -0.06057(12) -0.0122(2) 0.36246(12) 0.0434(4) Uani 1 1 d .
H3 H -0.1177 -0.0674 0.3337 0.052 Uiso 1 1 calc R
C8 C 0.22988(10) 0.38014(18) 0.47105(9) 0.0327(3) Uani 1 1 d .
C11 C 0.26789(11) 0.4267(2) 0.30199(11) 0.0405(4) Uani 1 1 d .
C5 C 0.10832(11) -0.01161(19) 0.42884(11) 0.0404(4) Uani 1 1 d .
H5 H 0.1645 -0.0684 0.4468 0.048 Uiso 1 1 calc R
C17 C -0.13628(12) 0.6101(2) 0.17867(12) 0.0469(4) Uani 1 1 d .
H17A H -0.1217 0.7139 0.2108 0.056 Uiso 1 1 calc R
H17B H -0.1979 0.6192 0.1256 0.056 Uiso 1 1 calc R
C16 C -0.06398(11) 0.5747(2) 0.14362(11) 0.0448(4) Uani 1 1 d .
H16A H -0.0790 0.4741 0.1083 0.054 Uiso 1 1 calc R
H16B H -0.0623 0.6621 0.1035 0.054 Uiso 1 1 calc R
C14 C 0.10190(13) 0.4900(2) 0.12517(11) 0.0499(4) Uani 1 1 d .
H14A H 0.1060 0.5976 0.1023 0.060 Uiso 1 1 calc R
H14B H 0.0428 0.4415 0.0816 0.060 Uiso 1 1 calc R
C18 C -0.14019(11) 0.4822(2) 0.24361(12) 0.0459(4) Uani 1 1 d .
H18 H -0.1407 0.3743 0.2259 0.055 Uiso 1 1 calc R
C9 C 0.17014(10) 0.49217(18) 0.39171(10) 0.0357(3) Uani 1 1 d .
H9A H 0.1870 0.6035 0.4124 0.043 Uiso 1 1 calc R
H9B H 0.1046 0.4772 0.3787 0.043 Uiso 1 1 calc R
C12 C 0.27391(14) 0.4283(3) 0.21021(13) 0.0605(5) Uani 1 1 d .
H12A H 0.2933 0.5357 0.2004 0.073 Uiso 1 1 calc R
H12B H 0.3219 0.3515 0.2135 0.073 Uiso 1 1 calc R
C22 C 0.47934(13) 0.3992(3) 0.64792(15) 0.0659(6) Uani 1 1 d .
H22A H 0.5099 0.4418 0.6124 0.099 Uiso 1 1 calc R
H22B H 0.5171 0.3135 0.6878 0.099 Uiso 1 1 calc R
H22C H 0.4720 0.4843 0.6853 0.099 Uiso 1 1 calc R
C19 C -0.14292(12) 0.5091(2) 0.32334(13) 0.0477(4) Uani 1 1 d .
H19 H -0.1404 0.6170 0.3418 0.057 Uiso 1 1 calc R
C20 C -0.14965(12) 0.3825(2) 0.38730(14) 0.0490(4) Uani 1 1 d .
H20A H -0.0985 0.3987 0.4492 0.059 Uiso 1 1 calc R
H20B H -0.2084 0.3974 0.3916 0.059 Uiso 1 1 calc R
C13 C 0.18363(15) 0.3862(3) 0.12963(14) 0.0684(6) Uani 1 1 d .
H13A H 0.1696 0.2725 0.1339 0.082 Uiso 1 1 calc R
H13B H 0.1900 0.4007 0.0724 0.082 Uiso 1 1 calc R

loop_
_atom_site_aniso_label
_atom_site_aniso_U_11
_atom_site_aniso_U_22
_atom_site_aniso_U_33
_atom_site_aniso_U_23
_atom_site_aniso_U_13
_atom_site_aniso_U_12
O1 0.0334(6) 0.0572(7) 0.0353(6) 0.0010(5) 0.0079(5) 0.0109(5)
O2 0.0332(6) 0.0449(7) 0.0706(8) -0.0084(6) 0.0254(6) -0.0064(5)
O5 0.0305(6) 0.0469(7) 0.0544(7) 0.0048(5) 0.0028(5) -0.0028(5)
O4 0.0446(7) 0.0398(7) 0.0726(8) -0.0084(6) 0.0115(6) -0.0068(5)
O3 0.0340(6) 0.0947(10) 0.0485(7) 0.0072(7) 0.0186(6) 0.0103(6)
C2 0.0321(7) 0.0422(8) 0.0413(8) -0.0027(6) 0.0192(6) -0.0045(6)
C7 0.0301(7) 0.0411(8) 0.0343(7) 0.0030(6) 0.0125(6) 0.0008(6)
C6 0.0335(7) 0.0405(8) 0.0333(7) 0.0009(6) 0.0159(6) -0.0043(6)
C10 0.0322(7) 0.0334(7) 0.0343(7) 0.0006(6) 0.0149(6) -0.0018(6)
C1 0.0363(8) 0.0348(8) 0.0449(8) -0.0046(6) 0.0202(7) -0.0055(6)
C21 0.0328(8) 0.0390(8) 0.0378(7) -0.0027(6) 0.0149(6) -0.0014(6)
C4 0.0490(9) 0.0355(8) 0.0540(9) -0.0047(7) 0.0247(8) -0.0050(7)
C15 0.0362(8) 0.0351(8) 0.0365(8) 0.0009(6) 0.0143(6) 0.0005(6)
C3 0.0401(8) 0.0408(9) 0.0497(9) -0.0073(7) 0.0202(7) -0.0121(7)
C8 0.0283(7) 0.0384(8) 0.0319(7) -0.0014(6) 0.0137(6) 0.0011(6)
C11 0.0353(8) 0.0465(9) 0.0418(8) 0.0010(7) 0.0189(7) 0.0002(7)
C5 0.0398(8) 0.0402(8) 0.0436(8) 0.0035(6) 0.0209(7) 0.0019(6)
C17 0.0351(8) 0.0448(9) 0.0486(9) -0.0004(7) 0.0074(7) 0.0099(7)
C16 0.0376(9) 0.0461(9) 0.0378(8) 0.0036(7) 0.0049(7) 0.0081(7)
C14 0.0486(10) 0.0633(11) 0.0350(8) 0.0025(7) 0.0159(7) 0.0027(8)
C18 0.0352(8) 0.0402(9) 0.0539(10) -0.0057(7) 0.0122(7) 0.0025(7)
C9 0.0317(7) 0.0398(8) 0.0353(7) 0.0030(6) 0.0148(6) 0.0041(6)
C12 0.0525(11) 0.0874(15) 0.0503(10) 0.0033(10) 0.0307(9) 0.0108(10)
C22 0.0326(9) 0.0696(13) 0.0700(13) -0.0051(10) -0.0004(9) -0.0037(9)
C19 0.0404(9) 0.0400(9) 0.0652(11) -0.0102(8) 0.0258(8) -0.0005(7)
C20 0.0403(9) 0.0492(10) 0.0668(11) -0.0113(8) 0.0322(8) -0.0029(7)
C13 0.0585(12) 0.1045(17) 0.0459(10) -0.0103(10) 0.0266(9) 0.0062(11)

loop_
_atom_type_symbol
_atom_type_description
_atom_type_scat_dispersion_real
_atom_type_scat_dispersion_imag
_atom_type_scat_source
C C 0.0033 0.0016 'International Tables Vol C Tables 4.2.6.8 and 6.1.1.4'
H H 0.0000 0.0000 'International Tables Vol C Tables 4.2.6.8 and 6.1.1.4'
O O 0.0106 0.0060 'International Tables Vol C Tables 4.2.6.8 and 6.1.1.4'

loop_
_geom_angle_atom_site_label_1
_geom_angle_atom_site_label_2
_geom_angle_atom_site_label_3
_geom_angle
C15 O1 C16 121.44(12)
C2 O2 C20 118.57(12)
C21 O5 C22 115.22(14)
O2 C2 C3 114.97(13)
O2 C2 C1 124.60(14)
C3 C2 C1 120.43(14)
C8 C7 C6 129.15(14)
C8 C7 H7 115.4
C6 C7 H7 115.4
C5 C6 C1 118.85(14)
C5 C6 C7 119.03(14)
C1 C6 C7 122.00(14)
C15 C10 C11 119.89(13)
C15 C10 C9 118.91(13)
C11 C10 C9 120.92(13)
C2 C1 C6 120.15(14)
C2 C1 H1 119.9
C6 C1 H1 119.9
O4 C21 O5 122.61(14)
O4 C21 C8 122.94(14)
O5 C21 C8 114.37(13)
C3 C4 C5 120.35(15)
C3 C4 H4 119.8
C5 C4 H4 119.8
O1 C15 C10 116.35(13)
O1 C15 C14 119.27(13)
C10 C15 C14 124.34(14)
C4 C3 C2 119.59(15)
C4 C3 H3 120.2
C2 C3 H3 120.2
C7 C8 C21 119.72(13)
C7 C8 C9 126.25(13)
C21 C8 C9 113.88(13)
O3 C11 C10 122.46(14)
O3 C11 C12 119.48(15)
C10 C11 C12 117.98(14)
C6 C5 C4 120.55(15)
C6 C5 H5 119.7
C4 C5 H5 119.7
C18 C17 C16 113.15(14)
C18 C17 H17A 108.9
C16 C17 H17A 108.9
C18 C17 H17B 108.9
C16 C17 H17B 108.9
H17A C17 H17B 107.8
O1 C16 C17 106.46(13)
O1 C16 H16A 110.4
C17 C16 H16A 110.4
O1 C16 H16B 110.4
C17 C16 H16B 110.4
H16A C16 H16B 108.6
C15 C14 C13 111.44(14)
C15 C14 H14A 109.3
C13 C14 H14A 109.3
C15 C14 H14B 109.3
C13 C14 H14B 109.3
H14A C14 H14B 108.0
C19 C18 C17 125.71(16)
C19 C18 H18 117.1
C17 C18 H18 117.1
C8 C9 C10 116.01(12)
C8 C9 H9A 108.3
C10 C9 H9A 108.3
C8 C9 H9B 108.3
C10 C9 H9B 108.3
H9A C9 H9B 107.4
C13 C12 C11 112.99(16)
C13 C12 H12A 109.0
C11 C12 H12A 109.0
C13 C12 H12B 109.0
C11 C12 H12B 109.0
H12A C12 H12B 107.8
O5 C22 H22A 109.5
O5 C22 H22B 109.5
H22A C22 H22B 109.5
O5 C22 H22C 109.5
H22A C22 H22C 109.5
H22B C22 H22C 109.5
C18 C19 C20 126.11(16)
C18 C19 H19 116.9
C20 C19 H19 116.9
O2 C20 C19 114.04(14)
O2 C20 H20A 108.7
C19 C20 H20A 108.7
O2 C20 H20B 108.7
C19 C20 H20B 108.7
H20A C20 H20B 107.6
C12 C13 C14 112.43(17)
C12 C13 H13A 109.1
C14 C13 H13A 109.1
C12 C13 H13B 109.1
C14 C13 H13B 109.1
H13A C13 H13B 107.9

loop_
_geom_bond_atom_site_label_1
_geom_bond_atom_site_label_2
_geom_bond_distance
O1 C15 1.3468(19)
O1 C16 1.4460(18)
O2 C2 1.3701(19)
O2 C20 1.423(2)
O5 C21 1.3375(19)
O5 C22 1.445(2)
O4 C21 1.1967(19)
O3 C11 1.2179(19)
C2 C3 1.383(2)
C2 C1 1.384(2)
C7 C8 1.334(2)
C7 C6 1.485(2)
C7 H7 0.9300
C6 C5 1.385(2)
C6 C1 1.397(2)
C10 C15 1.351(2)
C10 C11 1.456(2)
C10 C9 1.5184(19)
C1 H1 0.9300
C21 C8 1.490(2)
C4 C3 1.378(2)
C4 C5 1.386(2)
C4 H4 0.9300
C15 C14 1.503(2)
C3 H3 0.9300
C8 C9 1.512(2)
C11 C12 1.510(2)
C5 H5 0.9300
C17 C18 1.497(3)
C17 C16 1.508(2)
C17 H17A 0.9700
C17 H17B 0.9700
C16 H16A 0.9700
C16 H16B 0.9700
C14 C13 1.524(3)
C14 H14A 0.9700
C14 H14B 0.9700
C18 C19 1.312(3)
C18 H18 0.9300
C9 H9A 0.9700
C9 H9B 0.9700
C12 C13 1.478(3)
C12 H12A 0.9700
C12 H12B 0.9700
C22 H22A 0.9600
C22 H22B 0.9600
C22 H22C 0.9600
C19 C20 1.494(3)
C19 H19 0.9300
C20 H20A 0.9700
C20 H20B 0.9700
C13 H13A 0.9700
C13 H13B 0.9700
